data_2214067
loop_
_publ_author_name
'A. Thiruvalluvar'
'A. Thomas Gunaseelan'
'A. Ebenezer Martin'
'K. J. Rajendra Prasad'
'R.J. Butcher'

_publ_section_title
;
 Methyl
 9-methyl-1-oxo-2,3,4,9-tetrahydro-1<i>H</i>-carbazole-2-carboxylate
;
_journal_coeditor_code BQ2018
_journal_issue 7
_journal_name_full 'Acta Crystallographica Section E'
_journal_page_first o3093
_journal_page_last o3093
_journal_paper_doi 10.1107/S160053680702644X
_journal_volume 63
_journal_year 2007
_chemical_formula_iupac 'C15 H15 N O3'
_chemical_formula_moiety 'C15 H15 N O3'
_chemical_formula_structural 'C15 H15 N O3'
_chemical_formula_sum 'C15 H15 N O3'
_chemical_formula_weight 257.28
_chemical_melting_point 361.0(10)
_chemical_name_common substituted-carbazole
_chemical_name_systematic
;
Methyl 9-methyl-1-oxo-2,3,4,9-tetrahydro-1H-carbazole-2-carboxylate
;
_space_group_IT_number 14
_symmetry_cell_setting monoclinic
_symmetry_space_group_name_Hall '-P 2yab'
_symmetry_space_group_name_H-M 'P 1 21/a 1'
_atom_sites_solution_hydrogens geom
_atom_sites_solution_primary direct
_atom_sites_solution_secondary difmap
_cell_angle_alpha 90
_cell_angle_beta 91.151(4)
_cell_angle_gamma 90
_cell_formula_units_Z 4
_cell_length_a 9.1267(3)
_cell_length_b 8.2114(3)
_cell_length_c 17.2304(9)
_cell_measurement_reflns_used 7041
_cell_measurement_temperature 203(2)
_cell_measurement_theta_max 30.73
_cell_measurement_theta_min 4.73
_cell_volume 1291.04(9)
_computing_cell_refinement 'CrysAlis CCD'
_computing_data_collection 'CrysAlis CCD (Oxford Diffraction, 2007)'
_computing_data_reduction 'CrysAlis RED (Oxford Diffraction, 2007)'
_computing_molecular_graphics 'ORTEP-3 (Farrugia, 1997)'
_computing_publication_material 'PLATON (Spek, 2003)'
_computing_structure_refinement 'SHELXL97 (Sheldrick, 1997b)'
_computing_structure_solution 'SHELXS97 (Sheldrick, 1997a)'
_diffrn_ambient_temperature 203(2)
_diffrn_measured_fraction_theta_full 0.990
_diffrn_measured_fraction_theta_max 0.908
_diffrn_measurement_device_type 'Oxford Diffraction Gemini'
_diffrn_measurement_method '\f and \w'
_diffrn_radiation_monochromator graphite
_diffrn_radiation_source 'Enhance (Mo) X-ray Source'
_diffrn_radiation_type MoK\a
_diffrn_radiation_wavelength 0.71073
_diffrn_reflns_av_R_equivalents 0.0379
_diffrn_reflns_av_sigmaI/netI 0.0282
_diffrn_reflns_limit_h_max 12
_diffrn_reflns_limit_h_min -13
_diffrn_reflns_limit_k_max 10
_diffrn_reflns_limit_k_min -11
_diffrn_reflns_limit_l_max 23
_diffrn_reflns_limit_l_min -23
_diffrn_reflns_number 13753
_diffrn_reflns_theta_full 25.00
_diffrn_reflns_theta_max 30.73
_diffrn_reflns_theta_min 4.73
_exptl_absorpt_coefficient_mu 0.093
_exptl_absorpt_correction_type none
_exptl_crystal_colour colourless
_exptl_crystal_density_diffrn 1.324
_exptl_crystal_density_method 'Not Measured'
_exptl_crystal_description plate
_exptl_crystal_F_000 544
_exptl_crystal_size_max 0.67
_exptl_crystal_size_mid 0.35
_exptl_crystal_size_min 0.32
_refine_diff_density_max 0.347
_refine_diff_density_min -0.182
_refine_ls_extinction_method none
_refine_ls_goodness_of_fit_ref 1.138
_refine_ls_hydrogen_treatment constr
_refine_ls_matrix_type full
_refine_ls_number_parameters 174
_refine_ls_number_reflns 3646
_refine_ls_number_restraints 0
_refine_ls_restrained_S_all 1.138
_refine_ls_R_factor_all 0.0917
_refine_ls_R_factor_gt 0.0669
_refine_ls_shift/su_max 0.000
_refine_ls_shift/su_mean 0.000
_refine_ls_structure_factor_coef Fsqd
_refine_ls_weighting_details 'calc w=1/[\s^2^(Fo^2^)+(0.0581P)^2^+0.8204P] where P=(Fo^2^+2Fc^2^)/3'
_refine_ls_weighting_scheme calc
_refine_ls_wR_factor_gt 0.1657
_refine_ls_wR_factor_ref 0.1772
_reflns_number_gt 2639
_reflns_number_total 3646
_reflns_threshold_expression I>2\s(I)
_cod_data_source_file bq2018.cif
_cod_data_source_block I
_cod_depositor_comments
;
The following automatic conversions were performed:
'_symmetry_cell_setting' value 'Monoclinic' changed to 'monoclinic'
according to '/home/saulius/struct/CIF-dictionaries/cif_core.dic'
dictionary named 'cif_core.dic' version 2.4.1 from 2010-06-29.

Automatic conversion script
Id: cif_fix_enum 1527 2010-12-29 10:47:43Z saulius 

The following automatic conversions were performed:

'_symmetry_cell_setting' value 'Monoclinic' changed to 'monoclinic'
according to /home/saulius/struct/CIF-dictionaries/cif_core.dic
dictionary named 'cif_core.dic' version 2.4.1 from 2010-06-29.

Automatic conversion script
Id: cif_fix_values 1715 2011-07-08 13:25:40Z adriana 
;
_cod_original_sg_symbol_H-M 'P 21/a'
_cod_database_code 2214067
_cod_database_fobs_code 2214067

loop_
_symmetry_equiv_pos_site_id
_symmetry_equiv_pos_as_xyz
1 x,y,z
2 1/2-x,1/2+y,-z
3 -x,-y,-z
4 1/2+x,1/2-y,z

loop_
_atom_site_aniso_label
_atom_site_aniso_U_11
_atom_site_aniso_U_22
_atom_site_aniso_U_33
_atom_site_aniso_U_12
_atom_site_aniso_U_13
_atom_site_aniso_U_23
O1 0.0440(9) 0.0605(10) 0.0508(9) -0.0004(7) 0.0052(7) -0.0159(8)
O21 0.0402(9) 0.0697(12) 0.0770(13) -0.0125(8) -0.0038(8) 0.0176(10)
O22 0.0592(10) 0.0453(9) 0.0472(9) -0.0008(8) -0.0009(7) 0.0056(7)
N9 0.0304(8) 0.0309(8) 0.0540(11) 0.0005(6) 0.0114(7) -0.0041(7)
C1 0.0320(9) 0.0334(9) 0.0430(11) -0.0033(7) 0.0087(8) -0.0001(8)
C2 0.0336(9) 0.0316(9) 0.0475(11) 0.0045(7) 0.0060(8) 0.0026(8)
C3 0.0311(9) 0.0505(12) 0.0504(12) 0.0118(9) 0.0100(8) 0.0041(10)
C4 0.0383(10) 0.0569(13) 0.0383(11) 0.0125(9) 0.0099(8) 0.0017(9)
C4A 0.0315(9) 0.0316(9) 0.0450(11) 0.0014(7) 0.0090(8) 0.0040(8)
C4B 0.0308(9) 0.0325(9) 0.0509(12) 0.0006(7) 0.0077(8) 0.0079(8)
C5 0.0401(11) 0.0558(14) 0.0499(13) 0.0037(10) 0.0061(9) 0.0109(10)
C6 0.0436(12) 0.0669(16) 0.0609(15) 0.0017(12) -0.0019(11) 0.0159(12)
C7 0.0348(11) 0.0501(14) 0.0822(19) 0.0085(10) -0.0021(11) 0.0109(12)
C8 0.0333(10) 0.0353(11) 0.0776(17) 0.0060(8) 0.0088(10) 0.0010(10)
C8A 0.0303(9) 0.0266(9) 0.0583(13) 0.0002(7) 0.0077(8) 0.0036(8)
C9 0.0374(10) 0.0412(11) 0.0638(14) 0.0042(9) 0.0158(10) -0.0125(10)
C9A 0.0295(9) 0.0277(9) 0.0476(11) -0.0009(7) 0.0100(7) 0.0004(8)
C21 0.0381(10) 0.0401(11) 0.0474(12) 0.0054(8) 0.0073(9) 0.0016(9)
C22 0.0790(19) 0.0707(18) 0.0437(14) 0.0033(15) -0.0046(12) 0.0015(12)

loop_
_atom_site_type_symbol
_atom_site_label
_atom_site_fract_x
_atom_site_fract_y
_atom_site_fract_z
_atom_site_U_iso_or_equiv
_atom_site_thermal_displace_type
_atom_site_occupancy
O O1 0.41622(18) 0.4836(2) 0.11376(10) 0.0517(5) Uani 1.000
O O21 0.06438(19) 0.5261(2) 0.15535(11) 0.0624(7) Uani 1.000
O O22 0.17217(18) 0.7308(2) 0.09356(9) 0.0506(5) Uani 1.000
N N9 0.66243(17) 0.4350(2) 0.22709(11) 0.0383(5) Uani 1.000
C C1 0.4145(2) 0.5367(2) 0.17927(12) 0.0360(6) Uani 1.000
C C2 0.2865(2) 0.6423(2) 0.20840(12) 0.0375(6) Uani 1.000
C C3 0.2474(2) 0.5956(3) 0.29114(13) 0.0439(6) Uani 1.000
C C4 0.3767(2) 0.6254(3) 0.34675(12) 0.0444(7) Uani 1.000
C C4A 0.5123(2) 0.5489(2) 0.31546(12) 0.0359(6) Uani 1.000
C C4B 0.6424(2) 0.4969(2) 0.35477(12) 0.0380(6) Uani 1.000
C C5 0.6906(3) 0.5009(3) 0.43246(14) 0.0485(7) Uani 1.000
C C6 0.8261(3) 0.4360(3) 0.45130(16) 0.0572(8) Uani 1.000
C C7 0.9150(3) 0.3685(3) 0.39403(17) 0.0557(9) Uani 1.000
C C8 0.8729(2) 0.3644(3) 0.31774(16) 0.0486(8) Uani 1.000
C C8A 0.7334(2) 0.4271(2) 0.29785(13) 0.0383(6) Uani 1.000
C C9 0.7206(2) 0.3755(3) 0.15384(14) 0.0473(7) Uani 1.000
C C9A 0.5280(2) 0.5097(2) 0.23855(12) 0.0348(6) Uani 1.000
C C21 0.1608(2) 0.6243(3) 0.15081(13) 0.0418(6) Uani 1.000
C C22 0.0692(3) 0.7132(4) 0.02922(15) 0.0645(10) Uani 1.000
H H2 0.31830 0.75754 0.20847 0.0450 Uiso 1.000
H H3A 0.16314 0.66014 0.30756 0.0526 Uiso 1.000
H H3B 0.21973 0.48036 0.29273 0.0526 Uiso 1.000
H H4A 0.39199 0.74274 0.35328 0.0533 Uiso 1.000
H H4B 0.35560 0.57871 0.39767 0.0533 Uiso 1.000
H H5 0.63187 0.54680 0.47094 0.0583 Uiso 1.000
H H6 0.85943 0.43700 0.50328 0.0686 Uiso 1.000
H H7 1.00655 0.32471 0.40881 0.0669 Uiso 1.000
H H8 0.93460 0.32131 0.27981 0.0584 Uiso 1.000
H H9A 0.82570 0.36047 0.15935 0.0709 Uiso 1.000
H H9B 0.69992 0.45422 0.11309 0.0709 Uiso 1.000
H H9C 0.67470 0.27242 0.14052 0.0709 Uiso 1.000
H H22A 0.08888 0.61257 0.00187 0.0968 Uiso 1.000
H H22B 0.07942 0.80450 -0.00599 0.0968 Uiso 1.000
H H22C -0.02982 0.71084 0.04863 0.0968 Uiso 1.000

loop_
_atom_type_symbol
_atom_type_description
_atom_type_scat_dispersion_real
_atom_type_scat_dispersion_imag
_atom_type_scat_source
O O 0.0106 0.0060 'International Tables Vol C Tables 4.2.6.8 and 6.1.1.4'
N N 0.0061 0.0033 'International Tables Vol C Tables 4.2.6.8 and 6.1.1.4'
H H 0.0000 0.0000 'International Tables Vol C Tables 4.2.6.8 and 6.1.1.4'
C C 0.0033 0.0016 'International Tables Vol C Tables 4.2.6.8 and 6.1.1.4'

loop_
_geom_angle_atom_site_label_1
_geom_angle_atom_site_label_2
_geom_angle_atom_site_label_3
_geom_angle
_geom_angle_publ_flag
C21 O22 C22 116.47(19) no
C8A N9 C9 125.34(16) no
C8A N9 C9A 107.30(17) no
C9 N9 C9A 127.36(17) no
O1 C1 C2 121.91(18) no
O1 C1 C9A 125.21(17) no
C2 C1 C9A 112.88(17) no
C1 C2 C3 110.78(16) no
C1 C2 C21 107.51(16) no
C3 C2 C21 113.63(16) no
C2 C3 C4 110.75(16) no
C3 C4 C4A 109.94(17) no
C4 C4A C4B 130.02(18) no
C4 C4A C9A 123.25(17) no
C4B C4A C9A 106.68(16) no
C4A C4B C5 133.8(2) no
C4A C4B C8A 106.68(18) no
C5 C4B C8A 119.54(19) no
C4B C5 C6 118.6(2) no
C5 C6 C7 121.0(2) no
C6 C7 C8 122.1(2) no
C7 C8 C8A 117.5(2) no
N9 C8A C4B 108.85(16) no
N9 C8A C8 130.0(2) no
C4B C8A C8 121.2(2) no
N9 C9A C1 125.80(18) no
N9 C9A C4A 110.49(17) no
C1 C9A C4A 123.64(17) no
O21 C21 O22 124.2(2) no
O21 C21 C2 125.0(2) no
O22 C21 C2 110.82(17) no
C1 C2 H2 108.00 no
C3 C2 H2 108.00 no
C21 C2 H2 108.00 no
C2 C3 H3A 109.00 no
C2 C3 H3B 110.00 no
C4 C3 H3A 109.00 no
C4 C3 H3B 110.00 no
H3A C3 H3B 108.00 no
C3 C4 H4A 110.00 no
C3 C4 H4B 110.00 no
C4A C4 H4A 110.00 no
C4A C4 H4B 110.00 no
H4A C4 H4B 108.00 no
C4B C5 H5 121.00 no
C6 C5 H5 121.00 no
C5 C6 H6 119.00 no
C7 C6 H6 120.00 no
C6 C7 H7 119.00 no
C8 C7 H7 119.00 no
C7 C8 H8 121.00 no
C8A C8 H8 121.00 no
N9 C9 H9A 109.00 no
N9 C9 H9B 109.00 no
N9 C9 H9C 109.00 no
H9A C9 H9B 109.00 no
H9A C9 H9C 109.00 no
H9B C9 H9C 109.00 no
O22 C22 H22A 110.00 no
O22 C22 H22B 109.00 no
O22 C22 H22C 109.00 no
H22A C22 H22B 109.00 no
H22A C22 H22C 109.00 no
H22B C22 H22C 109.00 no

loop_
_geom_bond_atom_site_label_1
_geom_bond_atom_site_label_2
_geom_bond_distance
_geom_bond_publ_flag
O1 C1 1.210(3) no
O21 C21 1.197(3) no
O22 C21 1.324(3) no
O22 C22 1.446(3) no
N9 C8A 1.371(3) no
N9 C9 1.463(3) no
N9 C9A 1.389(2) no
C1 C2 1.547(3) no
C1 C9A 1.457(3) no
C2 C3 1.526(3) no
C2 C21 1.509(3) no
C3 C4 1.525(3) no
C4 C4A 1.498(3) no
C4A C4B 1.421(3) no
C4A C9A 1.374(3) no
C4B C5 1.401(3) no
C4B C8A 1.419(3) no
C5 C6 1.379(4) no
C6 C7 1.404(4) no
C7 C8 1.363(4) no
C8 C8A 1.409(3) no
C2 H2 0.9900 no
C3 H3A 0.9800 no
C3 H3B 0.9800 no
C4 H4A 0.9800 no
C4 H4B 0.9800 no
C5 H5 0.9400 no
C6 H6 0.9400 no
C7 H7 0.9400 no
C8 H8 0.9400 no
C9 H9A 0.9700 no
C9 H9B 0.9700 no
C9 H9C 0.9700 no
C22 H22A 0.9700 no
C22 H22B 0.9700 no
C22 H22C 0.9700 no

loop_
_geom_contact_atom_site_label_1
_geom_contact_atom_site_label_2
_geom_contact_distance
_geom_contact_site_symmetry_2
_geom_contact_publ_flag
O1 O22 3.028(2) . no
O1 N9 2.974(2) . no
O1 C9 2.984(3) . no
O1 C22 3.217(3) 4_565 no
O1 C22 3.321(3) 2_545 no
O21 C9 3.372(3) 1_455 no
O22 C1 3.391(2) 4_465 no
O22 O1 3.028(2) . no
O1 H22B 2.3700 2_545 no
O1 H9B 2.6000 . no
O1 H22C 2.8000 4_565 no
O21 H9A 2.5700 1_455 no
O21 H3B 2.7600 . no
O21 H9C 2.6600 4_455 no
O21 H22A 2.7500 . no
O21 H22C 2.5200 . no
O22 H9B 2.6200 4_465 no
O22 H22C 2.8800 4_565 no
N9 O1 2.974(2) . no
N9 H2 2.9200 4_565 no
C1 O22 3.391(2) 4_565 no
C9 O21 3.372(3) 1_655 no
C9 O1 2.984(3) . no
C9A C21 3.586(3) 4_565 no
C21 C9A 3.586(3) 4_465 no
C22 O1 3.217(3) 4_465 no
C22 O1 3.321(3) 2_555 no
C1 H9B 2.9400 . no
C4A H2 3.0600 . no
C4A H3A 2.7600 4_565 no
C4B H3A 2.9400 4_565 no
C4B H7 3.0700 4_455 no
C5 H4B 3.0400 3_666 no
C8 H9A 2.7500 . no
C9 H8 2.9200 . no
C9A H8 2.9400 4_455 no
C9A H3B 2.9900 . no
C22 H22A 3.0800 3_565 no
H2 C4A 3.0600 . no
H2 H4A 2.5700 . no
H2 N9 2.9200 4_465 no
H3A C4A 2.7600 4_465 no
H3A C4B 2.9400 4_465 no
H3B O21 2.7600 . no
H3B C9A 2.9900 . no
H4A H2 2.5700 . no
H4B C5 3.0400 3_666 no
H4B H5 2.4900 3_666 no
H5 H4B 2.4900 3_666 no
H7 C4B 3.0700 4_555 no
H8 C9 2.9200 . no
H8 H9A 2.3100 . no
H8 C9A 2.9400 4_555 no
H9A O21 2.5700 1_655 no
H9A C8 2.7500 . no
H9A H8 2.3100 . no
H9B O1 2.6000 . no
H9B C1 2.9400 . no
H9B O22 2.6200 4_565 no
H9C O21 2.6600 4_555 no
H22A O21 2.7500 . no
H22A C22 3.0800 3_565 no
H22A H22A 2.4600 3_565 no
H22B O1 2.3700 2_555 no
H22C O21 2.5200 . no
H22C O1 2.8000 4_465 no
H22C O22 2.8800 4_465 no

loop_
_geom_hbond_atom_site_label_D
_geom_hbond_atom_site_label_H
_geom_hbond_atom_site_label_A
_geom_hbond_site_symmetry_A
_geom_hbond_distance_DH
_geom_hbond_distance_HA
_geom_hbond_distance_DA
_geom_hbond_angle_DHA
_geom_hbond_publ_flag
C9 H9A O21 1_655 0.97 2.57 3.372(3) 140 yes
C22 H22B O1 2_555 0.97 2.37 3.321(3) 167 yes

loop_
_geom_torsion_atom_site_label_1
_geom_torsion_atom_site_label_2
_geom_torsion_atom_site_label_3
_geom_torsion_atom_site_label_4
_geom_torsion
_geom_torsion_publ_flag
C22 O22 C21 C2 172.37(19) no
C22 O22 C21 O21 -6.8(3) no
C9 N9 C8A C8 0.4(3) no
C9A N9 C8A C4B 0.30(19) no
C8A N9 C9A C1 -177.24(16) no
C8A N9 C9A C4A -0.2(2) no
C9A N9 C8A C8 -179.3(2) no
C9 N9 C8A C4B 180.00(17) no
C9 N9 C9A C4A -179.87(19) no
C9 N9 C9A C1 3.1(3) no
O1 C1 C2 C21 14.5(2) no
O1 C1 C2 C3 139.23(19) no
O1 C1 C9A N9 7.6(3) no
C9A C1 C2 C3 -40.5(2) no
C9A C1 C2 C21 -165.21(16) no
C2 C1 C9A C4A 10.6(2) no
C2 C1 C9A N9 -172.67(16) no
O1 C1 C9A C4A -169.09(18) no
C21 C2 C3 C4 -176.95(18) no
C1 C2 C21 O21 92.4(2) no
C3 C2 C21 O21 -30.6(3) no
C3 C2 C21 O22 150.21(18) no
C1 C2 C21 O22 -86.8(2) no
C1 C2 C3 C4 61.9(2) no
C2 C3 C4 C4A -50.2(2) no
C3 C4 C4A C9A 20.5(3) no
C3 C4 C4A C4B -156.62(19) no
C4 C4A C4B C5 -1.6(4) no
C9A C4A C4B C8A 0.19(19) no
C4 C4A C4B C8A 177.68(19) no
C9A C4A C4B C5 -179.1(2) no
C4B C4A C9A N9 0.0(2) no
C4B C4A C9A C1 177.13(16) no
C4 C4A C9A N9 -177.72(17) no
C4 C4A C9A C1 -0.6(3) no
C4A C4B C5 C6 179.1(2) no
C4A C4B C8A C8 179.35(18) no
C8A C4B C5 C6 -0.1(3) no
C4A C4B C8A N9 -0.30(19) no
C5 C4B C8A C8 -1.3(3) no
C5 C4B C8A N9 179.10(18) no
C4B C5 C6 C7 0.6(4) no
C5 C6 C7 C8 0.3(4) no
C6 C7 C8 C8A -1.7(4) no
C7 C8 C8A C4B 2.1(3) no
C7 C8 C8A N9 -178.3(2) no

loop_
_cod_related_entry_id
_cod_related_entry_database
_cod_related_entry_code
1 ChemSpider 9440370
